data_4319439
loop_
_publ_author_name
'Manawadevi Y. Udugala-Ganehenege'
'Mary Jane Heeg'
'Lew M. Hryhorczuk'
'Lowell E. Wenger'
'John F. Endicott'

_publ_section_title
;
 Electron/Atom Transfer in Halo-Bridged Homobimetallic Complexes.
 Structure and Donor-Acceptor Properties of Face-to-Face Dicopper
 Complexes with Teraazamacrocyclic Ligands
;
_journal_name_full 'Inorganic Chemistry'
_journal_page_first 1614
_journal_page_last 1625
_journal_paper_doi 10.1021/ic000726w
_journal_volume 40
_journal_year 2001
_chemical_formula_sum 'C32 H67.33 Cl4 Cu2 N8 O10.67'
_chemical_formula_weight 1003.82
_chemical_name_systematic
;
 ?
;
_space_group_IT_number 15
_symmetry_cell_setting monoclinic
_symmetry_space_group_name_Hall '-C 2yc'
_symmetry_space_group_name_H-M 'C 1 2/c 1'
_atom_sites_solution_hydrogens geom
_atom_sites_solution_primary direct
_atom_sites_solution_secondary difmap
_audit_creation_method SHELXL
_cell_angle_alpha 90.00
_cell_angle_beta 114.831(2)
_cell_angle_gamma 90.00
_cell_formula_units_Z 12
_cell_length_a 32.749(2)
_cell_length_b 18.8915(9)
_cell_length_c 26.022(2)
_cell_measurement_reflns_used 8192
_cell_measurement_temperature 295(2)
_cell_volume 14610.9(16)
_computing_cell_refinement 'Bruker SAINT'
_computing_data_collection 'Bruker SMART'
_computing_data_reduction 'Bruker SAINT'
_computing_molecular_graphics SHELXTL-Plus
_computing_publication_material SHELXL-93
_computing_structure_refinement 'SHELXL-93 (Sheldrick, 1993)'
_computing_structure_solution 'SHELXS-86 (Sheldrick, 1990)'
_diffrn_ambient_temperature 295(2)
_diffrn_measurement_device 'Bruker P4/CCD'
_diffrn_measurement_method 'SMART CCD'
_diffrn_radiation_monochromator graphite
_diffrn_radiation_source 'fine-focus sealed tube'
_diffrn_radiation_type MoK\a
_diffrn_radiation_wavelength 0.71073
_diffrn_reflns_av_R_equivalents 0.072
_diffrn_reflns_av_sigmaI/netI 0.0735
_diffrn_reflns_limit_h_max 37
_diffrn_reflns_limit_h_min -43
_diffrn_reflns_limit_k_max 24
_diffrn_reflns_limit_k_min 0
_diffrn_reflns_limit_l_max 33
_diffrn_reflns_limit_l_min 0
_diffrn_reflns_number 48007
_diffrn_reflns_theta_max 28.35
_diffrn_reflns_theta_min 1.28
_exptl_absorpt_coefficient_mu 1.149
_exptl_absorpt_correction_type multi-scan
_exptl_crystal_colour dark
_exptl_crystal_density_diffrn 1.369
_exptl_crystal_description chunks
_exptl_crystal_F_000 6320
_exptl_crystal_size_max 0.60
_exptl_crystal_size_mid 0.40
_exptl_crystal_size_min 0.35
_refine_diff_density_max 1.753
_refine_diff_density_min -1.208
_refine_diff_density_rms 0.152
_refine_ls_extinction_coef 0.00000(6)
_refine_ls_extinction_expression Fc^*^=kFc[1+0.001xFc^2^\l^3^/sin(2\q)]^-1/4^
_refine_ls_extinction_method SHELXL
_refine_ls_goodness_of_fit_all 1.036
_refine_ls_goodness_of_fit_obs 1.211
_refine_ls_matrix_type full
_refine_ls_number_parameters 779
_refine_ls_number_reflns 16842
_refine_ls_number_restraints 0
_refine_ls_restrained_S_all 1.038
_refine_ls_restrained_S_obs 1.211
_refine_ls_R_factor_all 0.1324
_refine_ls_R_factor_obs 0.0797
_refine_ls_shift/esd_max -1.493
_refine_ls_shift/esd_mean 0.017
_refine_ls_structure_factor_coef Fsqd
_refine_ls_weighting_details 'w=1/[\s^2^(Fo^2^)+(0.1770P)^2^+0.0000P] where P=(Fo^2^+2Fc^2^)/3'
_refine_ls_weighting_scheme calc
_refine_ls_wR_factor_all 0.2798
_refine_ls_wR_factor_obs 0.2469
_reflns_number_observed 9711
_reflns_number_total 16848
_reflns_observed_criterion >2sigma(I)
_cod_data_source_file ic000726w_2.cif
_cod_data_source_block yudu
_cod_depositor_comments
;
The following automatic conversions were performed:

'_exptl_absorpt_correction_type' value 'Multi-scan' changed to
'multi-scan' according to the built-in table from CIF Core dictionary
named 'cif_core.dic' version 2.4.1 from 2010-06-29.

Automatic conversion script
Id: cif_fix_values 1646 2011-03-28 12:23:43Z adriana 

The following automatic conversions were performed:

'_refine_ls_weighting_scheme' value 'calc
w=1/[\s^2^(Fo^2^)+(0.1770P)^2^+0.0000P] where P=(Fo^2^+2Fc^2^)/3' was
changed to 'calc'. New tag '_refine_ls_weighting_details' was
created. The value of the new tag was set to
'w=1/[\s^2^(Fo^2^)+(0.1770P)^2^+0.0000P] where P=(Fo^2^+2Fc^2^)/3'.

Automatic conversion script
Id: cif_fix_values 3143 2015-03-26 13:38:13Z robertas 
;
_cod_original_cell_volume 14610.9(14)
_cod_database_code 4319439

loop_
_symmetry_equiv_pos_as_xyz
'x, y, z'
'-x, y, -z+1/2'
'x+1/2, y+1/2, z'
'-x+1/2, y+1/2, -z+1/2'
'-x, -y, -z'
'x, -y, z-1/2'
'-x+1/2, -y+1/2, -z'
'x+1/2, -y+1/2, z-1/2'

loop_
_atom_site_aniso_label
_atom_site_aniso_U_11
_atom_site_aniso_U_22
_atom_site_aniso_U_33
_atom_site_aniso_U_23
_atom_site_aniso_U_13
_atom_site_aniso_U_12
Cu1 0.0348(3) 0.0555(4) 0.0302(3) 0.0011(3) 0.0097(3) -0.0013(3)
Cl1 0.0653(12) 0.0608(11) 0.0230(9) 0.000 0.0052(8) 0.000
N1 0.031(2) 0.072(3) 0.041(3) -0.005(2) 0.010(2) 0.009(2)
N2 0.039(2) 0.051(3) 0.036(2) 0.001(2) 0.017(2) 0.006(2)
N3 0.056(3) 0.053(3) 0.030(2) -0.006(2) 0.009(2) -0.003(2)
N4 0.046(3) 0.100(4) 0.051(3) 0.003(3) 0.014(2) -0.023(3)
C1 0.042(3) 0.067(4) 0.032(3) -0.008(3) 0.005(2) 0.012(3)
C2 0.062(4) 0.074(5) 0.073(5) -0.013(4) 0.002(4) 0.028(3)
C3 0.053(3) 0.049(3) 0.036(3) 0.004(2) 0.020(2) 0.008(2)
C4 0.045(3) 0.053(3) 0.031(3) 0.003(2) 0.017(2) 0.004(2)
C5 0.068(4) 0.062(4) 0.066(4) -0.002(3) 0.043(3) -0.005(3)
C6 0.055(3) 0.056(3) 0.059(4) -0.003(3) 0.033(3) 0.009(3)
C7 0.050(3) 0.054(3) 0.052(4) -0.005(3) 0.019(3) 0.006(3)
C8 0.086(5) 0.053(3) 0.053(4) 0.001(3) 0.021(4) -0.011(3)
C9 0.090(5) 0.063(4) 0.063(5) -0.003(3) 0.021(4) -0.031(4)
C10 0.072(5) 0.128(7) 0.054(4) 0.005(4) 0.018(4) -0.049(5)
C11 0.050(4) 0.131(7) 0.102(6) -0.023(5) 0.046(4) -0.017(4)
C12 0.039(3) 0.105(6) 0.085(5) -0.009(4) 0.026(3) 0.009(3)
C13 0.041(3) 0.048(3) 0.039(3) -0.003(2) 0.015(2) 0.003(2)
C14 0.038(3) 0.048(3) 0.032(3) -0.002(2) 0.009(2) -0.002(2)
C15 0.062(4) 0.048(3) 0.049(3) -0.003(2) 0.028(3) -0.009(3)
C16 0.058(4) 0.050(3) 0.049(4) 0.005(3) 0.017(3) -0.008(3)
Cu2 0.0464(4) 0.0417(3) 0.0304(3) -0.0010(2) 0.0098(3) -0.0061(3)
Cl2 0.0565(8) 0.0742(10) 0.0250(7) 0.0003(6) 0.0073(6) 0.0075(7)
Cu3 0.0417(4) 0.0449(4) 0.0305(3) -0.0002(3) 0.0080(3) -0.0075(3)
N5 0.032(2) 0.046(2) 0.035(2) -0.006(2) 0.007(2) -0.008(2)
N6 0.047(3) 0.062(3) 0.042(3) 0.002(2) 0.013(2) -0.021(2)
N7 0.091(4) 0.039(3) 0.051(3) 0.004(2) 0.017(3) -0.007(3)
N8 0.048(3) 0.061(3) 0.030(2) 0.000(2) 0.005(2) 0.006(2)
N9 0.040(2) 0.039(2) 0.036(2) -0.005(2) 0.007(2) -0.003(2)
N10 0.068(3) 0.040(2) 0.045(3) 0.000(2) 0.018(2) -0.008(2)
N11 0.061(3) 0.084(4) 0.047(3) 0.005(3) 0.022(3) -0.027(3)
N12 0.048(3) 0.061(3) 0.032(2) -0.003(2) 0.012(2) 0.003(2)
C17 0.040(3) 0.050(3) 0.032(3) -0.011(2) 0.008(2) -0.010(2)
C18 0.056(4) 0.050(3) 0.066(4) -0.021(3) 0.015(3) -0.011(3)
C19 0.038(3) 0.055(3) 0.034(3) -0.009(2) 0.010(2) -0.004(2)
C20 0.037(3) 0.075(4) 0.030(3) 0.005(3) 0.006(2) -0.010(3)
C21 0.051(4) 0.118(6) 0.073(5) 0.020(4) 0.030(4) -0.005(4)
C22 0.072(4) 0.071(4) 0.073(5) 0.015(4) 0.019(4) -0.030(4)
C23 0.095(6) 0.050(4) 0.097(6) -0.002(4) 0.027(5) -0.030(4)
C24 0.126(7) 0.043(3) 0.056(4) -0.003(3) 0.020(4) -0.001(4)
C25 0.099(6) 0.072(5) 0.063(5) 0.008(4) 0.026(4) 0.039(4)
C26 0.071(4) 0.073(4) 0.052(4) 0.003(3) 0.023(3) 0.023(3)
C27 0.040(3) 0.067(4) 0.054(4) 0.002(3) 0.015(3) -0.003(3)
C28 0.034(3) 0.057(3) 0.066(4) -0.010(3) 0.013(3) -0.013(2)
C29 0.035(3) 0.048(3) 0.042(3) -0.001(2) 0.009(2) -0.006(2)
C30 0.040(3) 0.043(3) 0.037(3) 0.003(2) 0.009(2) -0.002(2)
C31 0.049(3) 0.044(3) 0.048(3) -0.008(2) 0.008(3) 0.001(2)
C32 0.056(3) 0.050(3) 0.052(4) -0.001(3) 0.018(3) 0.010(3)
C33 0.039(3) 0.072(4) 0.047(3) 0.002(3) 0.014(3) 0.000(3)
C34 0.038(3) 0.066(4) 0.045(3) -0.014(3) 0.013(2) -0.011(2)
C35 0.039(3) 0.043(3) 0.035(3) -0.001(2) 0.011(2) -0.002(2)
C36 0.045(3) 0.041(3) 0.042(3) -0.005(2) 0.015(2) -0.004(2)
C37 0.042(3) 0.042(3) 0.029(3) -0.003(2) 0.003(2) -0.004(2)
C38 0.041(3) 0.061(4) 0.070(4) -0.022(3) 0.010(3) -0.017(3)
C39 0.042(3) 0.048(3) 0.035(3) -0.003(2) 0.004(2) 0.002(2)
C40 0.076(4) 0.038(3) 0.030(3) 0.001(2) 0.016(3) 0.005(3)
C41 0.124(7) 0.049(4) 0.080(5) 0.018(3) 0.050(5) 0.031(4)
C42 0.108(6) 0.042(3) 0.086(6) 0.003(3) 0.043(5) -0.018(4)
C43 0.096(6) 0.065(4) 0.100(6) -0.012(4) 0.043(5) -0.045(4)
C44 0.055(4) 0.134(7) 0.063(5) 0.010(5) 0.019(4) -0.034(4)
C45 0.052(4) 0.121(6) 0.062(5) 0.001(4) 0.026(3) 0.005(4)
C46 0.044(3) 0.094(5) 0.050(4) -0.004(3) 0.016(3) 0.008(3)
C47 0.059(4) 0.047(3) 0.057(4) -0.002(3) 0.022(3) 0.007(3)
C48 0.054(3) 0.037(3) 0.059(4) -0.011(2) 0.016(3) -0.006(2)
Cl3 0.0667(11) 0.0683(10) 0.0808(13) -0.0001(9) 0.0303(10) -0.0001(8)
O1 0.165(7) 0.095(5) 0.193(8) -0.059(5) 0.111(6) -0.051(5)
O2 0.182(9) 0.239(10) 0.070(5) 0.002(5) 0.032(5) -0.017(7)
O3 0.091(5) 0.093(5) 0.199(8) -0.005(5) 0.011(5) 0.027(4)
O4 0.106(5) 0.149(6) 0.169(7) 0.047(5) 0.088(5) 0.018(4)
Cl4 0.119(3) 0.132(3) 0.043(2) 0.000 0.017(2) 0.000
O5 0.344(25) 0.137(12) 0.184(16) 0.000 -0.009(15) 0.000
O6 0.218(15) 0.350(20) 0.174(13) -0.060(13) 0.118(12) -0.157(14)
O7 0.236(17) 0.288(19) 0.070(7) 0.019(9) 0.027(9) 0.002(13)
Cl5 0.120(2) 0.118(2) 0.100(2) -0.0007(15) 0.020(2) 0.010(2)
Cl6 0.111(2) 0.152(2) 0.096(2) 0.017(2) 0.043(2) 0.014(2)
Cl7 0.129(2) 0.130(2) 0.097(2) 0.018(2) 0.044(2) 0.025(2)
O8 0.083(4) 0.093(4) 0.085(4) 0.000(3) 0.029(3) 0.003(3)
O9 0.162(6) 0.095(4) 0.062(3) -0.010(3) 0.042(4) 0.012(4)
O10 0.071(4) 0.166(6) 0.065(4) 0.020(4) 0.003(3) -0.011(4)
O11 0.111(5) 0.141(6) 0.068(4) -0.029(3) 0.024(3) 0.025(4)
O12 0.153(6) 0.130(5) 0.101(5) 0.013(4) 0.076(5) 0.024(5)
O13 0.086(4) 0.158(6) 0.089(4) -0.040(4) 0.016(3) -0.015(4)
O14 0.106(5) 0.125(5) 0.100(5) 0.035(4) 0.013(4) 0.000(4)
O15 0.125(6) 0.160(7) 0.171(8) -0.028(6) 0.055(6) -0.003(5)
O16 0.183(8) 0.146(7) 0.183(9) 0.004(6) 0.108(7) -0.002(6)
O17 0.133(7) 0.156(7) 0.167(8) 0.035(6) 0.043(6) 0.004(6)

loop_
_atom_site_label
_atom_site_type_symbol
_atom_site_fract_x
_atom_site_fract_y
_atom_site_fract_z
_atom_site_U_iso_or_equiv
_atom_site_thermal_displace_type
_atom_site_occupancy
_atom_site_calc_flag
_atom_site_refinement_flags
_atom_site_disorder_group
Cu1 Cu 0.04152(2) 0.90617(4) 0.85720(3) 0.0415(2) Uani 1 d . .
Cl1 Cl 0.0000 0.91639(11) 0.7500 0.0543(5) Uani 1 d S .
N1 N 0.07079(14) 0.8148(3) 0.8584(2) 0.0498(11) Uani 1 d . .
N2 N -0.00534(14) 0.8623(2) 0.8762(2) 0.0414(9) Uani 1 d . .
N3 N 0.0206(2) 0.9980(2) 0.8770(2) 0.0490(11) Uani 1 d . .
H3 H 0.0364(2) 1.0045(2) 0.9149(2) 0.059 Uiso 1 calc R .
N4 N 0.0988(2) 0.9495(3) 0.8616(2) 0.0677(15) Uani 1 d . .
H4 H 0.1179(2) 0.9522(3) 0.8989(2) 0.081 Uiso 1 calc R .
C1 C 0.0571(2) 0.7522(3) 0.8639(2) 0.0504(13) Uani 1 d . .
C2 C 0.0853(2) 0.6867(4) 0.8752(3) 0.079(2) Uani 1 d . .
H2A H 0.0979(15) 0.6831(15) 0.8480(14) 0.118 Uiso 1 calc R .
H2B H 0.0670(5) 0.6459(4) 0.8723(23) 0.118 Uiso 1 calc R .
H2C H 0.1092(11) 0.6890(14) 0.9126(9) 0.118 Uiso 1 calc R .
C3 C 0.0088(2) 0.7411(3) 0.8563(2) 0.0458(12) Uani 1 d . .
H3A H 0.0084(2) 0.6965(3) 0.8754(2) 0.055 Uiso 1 calc R .
C4 C -0.0125(2) 0.7964(3) 0.8793(2) 0.0428(11) Uani 1 d . .
C5 C -0.0452(2) 0.7682(3) 0.9017(3) 0.061(2) Uani 1 d . .
H5A H -0.0384(10) 0.7196(8) 0.9125(18) 0.091 Uiso 1 calc R .
H5B H -0.0754(3) 0.7717(22) 0.8727(7) 0.091 Uiso 1 calc R .
H5C H -0.0427(11) 0.7955(15) 0.9340(12) 0.091 Uiso 1 calc R .
C6 C -0.0291(2) 0.9162(3) 0.8942(3) 0.0529(14) Uani 1 d . .
H6A H -0.0151(2) 0.9211(3) 0.9351(3) 0.064 Uiso 1 calc R .
H6B H -0.0603(2) 0.9024(3) 0.8828(3) 0.064 Uiso 1 calc R .
C7 C -0.0267(2) 0.9851(3) 0.8667(3) 0.0531(14) Uani 1 d . .
H7A H -0.0455(2) 0.9828(3) 0.8263(3) 0.064 Uiso 1 calc R .
H7B H -0.0376(2) 1.0234(3) 0.8825(3) 0.064 Uiso 1 calc R .
C8 C 0.0268(2) 1.0624(3) 0.8486(3) 0.066(2) Uani 1 d . .
H8A H 0.0153(2) 1.1031(3) 0.8611(3) 0.080 Uiso 1 calc R .
H8B H 0.0095(2) 1.0577(3) 0.8080(3) 0.080 Uiso 1 calc R .
C9 C 0.0748(3) 1.0747(4) 0.8609(3) 0.076(2) Uani 1 d . .
H9A H 0.0773(3) 1.1205(4) 0.8456(3) 0.091 Uiso 1 calc R .
H9B H 0.0918(3) 1.0769(4) 0.9016(3) 0.091 Uiso 1 calc R .
C10 C 0.0960(3) 1.0207(5) 0.8381(3) 0.088(3) Uani 1 d . .
H10A H 0.0789(3) 1.0181(5) 0.7973(3) 0.105 Uiso 1 calc R .
H10B H 0.1261(3) 1.0364(5) 0.8454(3) 0.105 Uiso 1 calc R .
C11 C 0.1174(2) 0.8947(5) 0.8357(4) 0.089(3) Uani 1 d . .
H11A H 0.0995(2) 0.8928(5) 0.7951(4) 0.107 Uiso 1 calc R .
H11B H 0.1481(2) 0.9068(5) 0.8425(4) 0.107 Uiso 1 calc R .
C12 C 0.1166(2) 0.8243(4) 0.8617(3) 0.076(2) Uani 1 d . .
H12A H 0.1235(2) 0.7868(4) 0.8411(3) 0.092 Uiso 1 calc R .
H12B H 0.1386(2) 0.8231(4) 0.9008(3) 0.092 Uiso 1 calc R .
C13 C -0.0219(2) 0.7302(3) 0.7929(2) 0.0433(11) Uani 1 d . .
H13A H -0.0529(2) 0.7273(3) 0.7880(2) 0.052 Uiso 1 calc R .
H13B H -0.0193(2) 0.7711(3) 0.7719(2) 0.052 Uiso 1 calc R .
C14 C -0.0106(2) 0.6643(3) 0.7684(2) 0.0410(11) Uani 1 d . .
C15 C -0.0206(2) 0.5992(3) 0.7863(2) 0.0516(13) Uani 1 d . .
H15 H -0.0348(2) 0.5988(3) 0.8106(2) 0.062 Uiso 1 calc R .
C16 C -0.0098(2) 0.5351(3) 0.7687(2) 0.0545(14) Uani 1 d . .
H16 H -0.0158(2) 0.4926(3) 0.7822(2) 0.065 Uiso 1 calc R .
Cu2 Cu -0.13909(2) 0.41328(3) 0.85714(3) 0.0417(2) Uani 1 d . .
Cl2 Cl -0.16659(5) 0.41670(9) 0.75002(5) 0.0552(4) Uani 1 d . .
Cu3 Cu -0.20483(2) 0.43059(3) 0.64276(2) 0.0415(2) Uani 1 d . .
N5 N -0.12821(13) 0.5146(2) 0.8762(2) 0.0404(9) Uani 1 d . .
N6 N -0.1988(2) 0.4160(3) 0.8586(2) 0.0522(12) Uani 1 d . .
N7 N -0.1439(2) 0.3073(2) 0.8618(2) 0.0646(14) Uani 1 d . .
H7 H -0.1331(2) 0.2960(2) 0.8992(2) 0.077 Uiso 1 calc R .
N8 N -0.0731(2) 0.4087(2) 0.8767(2) 0.0501(11) Uani 1 d . .
H8 H -0.0587(2) 0.4004(2) 0.9146(2) 0.060 Uiso 1 calc R .
N9 N -0.25988(14) 0.3725(2) 0.6233(2) 0.0414(9) Uani 1 d . .
N10 N -0.2365(2) 0.5192(2) 0.6416(2) 0.0531(12) Uani 1 d . .
N11 N -0.1570(2) 0.4925(3) 0.6379(2) 0.0645(14) Uani 1 d . .
H11 H -0.1645(2) 0.5013(3) 0.6007(2) 0.077 Uiso 1 calc R .
N12 N -0.17932(15) 0.3433(2) 0.6233(2) 0.0487(11) Uani 1 d . .
H12 H -0.18693(15) 0.3449(2) 0.5854(2) 0.058 Uiso 1 calc R .
C17 C -0.1558(2) 0.5597(3) 0.8793(2) 0.0428(11) Uani 1 d . .
C18 C -0.1428(2) 0.6351(3) 0.9008(3) 0.061(2) Uani 1 d . .
H18A H -0.1145(7) 0.6345(4) 0.9336(11) 0.092 Uiso 1 calc R .
H18B H -0.1655(8) 0.6547(9) 0.9109(18) 0.092 Uiso 1 calc R .
H18C H -0.1402(15) 0.6634(6) 0.8717(7) 0.092 Uiso 1 calc R .
C19 C -0.2061(2) 0.5444(3) 0.8559(2) 0.0442(12) Uani 1 d . .
H19 H -0.2185(2) 0.5772(3) 0.8749(2) 0.053 Uiso 1 calc R .
C20 C -0.2206(2) 0.4715(3) 0.8640(2) 0.0501(13) Uani 1 d . .
C21 C -0.2615(2) 0.4663(4) 0.8751(3) 0.079(2) Uani 1 d . .
H21A H -0.2831(8) 0.4361(24) 0.8473(15) 0.119 Uiso 1 calc R .
H21B H -0.2741(11) 0.5126(6) 0.8730(24) 0.119 Uiso 1 calc R .
H21C H -0.2535(4) 0.4469(28) 0.9122(10) 0.119 Uiso 1 calc R .
C22 C -0.2151(2) 0.3432(4) 0.8616(3) 0.076(2) Uani 1 d . .
H22A H -0.2475(2) 0.3408(4) 0.8404(3) 0.091 Uiso 1 calc R .
H22B H -0.2077(2) 0.3305(4) 0.9006(3) 0.091 Uiso 1 calc R .
C23 C -0.1926(3) 0.2937(4) 0.8368(4) 0.085(2) Uani 1 d . .
H23A H -0.1981(3) 0.2451(4) 0.8443(4) 0.103 Uiso 1 calc R .
H23B H -0.2049(3) 0.3002(4) 0.7961(4) 0.103 Uiso 1 calc R .
C24 C -0.1190(3) 0.2647(3) 0.8377(3) 0.081(2) Uani 1 d . .
H24A H -0.1324(3) 0.2714(3) 0.7970(3) 0.097 Uiso 1 calc R .
H24B H -0.1225(3) 0.2151(3) 0.8448(3) 0.097 Uiso 1 calc R .
C25 C -0.0698(3) 0.2806(4) 0.8598(3) 0.081(2) Uani 1 d . .
H25A H -0.0563(3) 0.2463(4) 0.8439(3) 0.097 Uiso 1 calc R .
H25B H -0.0564(3) 0.2737(4) 0.9005(3) 0.097 Uiso 1 calc R .
C26 C -0.0578(2) 0.3533(3) 0.8477(3) 0.066(2) Uani 1 d . .
H26A H -0.0255(2) 0.3566(3) 0.8604(3) 0.080 Uiso 1 calc R .
H26B H -0.0718(2) 0.3616(3) 0.8072(3) 0.080 Uiso 1 calc R .
C27 C -0.0608(2) 0.4810(3) 0.8665(3) 0.0553(14) Uani 1 d . .
H27A H -0.0728(2) 0.4904(3) 0.8262(3) 0.066 Uiso 1 calc R .
H27B H -0.0283(2) 0.4859(3) 0.8823(3) 0.066 Uiso 1 calc R .
C28 C -0.0801(2) 0.5325(3) 0.8945(3) 0.0552(14) Uani 1 d . .
H28A H -0.0642(2) 0.5289(3) 0.9354(3) 0.066 Uiso 1 calc R .
H28B H -0.0771(2) 0.5806(3) 0.8835(3) 0.066 Uiso 1 calc R .
C29 C -0.2275(2) 0.5639(3) 0.7932(2) 0.0440(11) Uani 1 d . .
H29A H -0.2157(2) 0.6092(3) 0.7883(2) 0.053 Uiso 1 calc R .
H29B H -0.2190(2) 0.5288(3) 0.7723(2) 0.053 Uiso 1 calc R .
C30 C -0.2786(2) 0.5683(3) 0.7684(2) 0.0427(11) Uani 1 d . .
C31 C -0.2972(2) 0.6246(3) 0.7857(2) 0.0516(13) Uani 1 d . .
H31 H -0.2783(2) 0.6585(3) 0.8099(2) 0.062 Uiso 1 calc R .
C32 C -0.3430(2) 0.6315(3) 0.7680(3) 0.0542(14) Uani 1 d . .
H32 H -0.3545(2) 0.6690(3) 0.7810(3) 0.065 Uiso 1 calc R .
C33 C -0.3714(2) 0.5835(3) 0.7317(2) 0.0539(14) Uani 1 d . .
H33 H -0.4024(2) 0.5886(3) 0.7188(2) 0.065 Uiso 1 calc R .
C34 C -0.3537(2) 0.5270(3) 0.7142(2) 0.0509(13) Uani 1 d . .
H34 H -0.3733(2) 0.4938(3) 0.6898(2) 0.061 Uiso 1 calc R .
C35 C -0.3078(2) 0.5176(3) 0.7315(2) 0.0403(11) Uani 1 d . .
C36 C -0.2927(2) 0.4560(3) 0.7065(2) 0.0441(11) Uani 1 d . .
H36A H -0.3069(2) 0.4132(3) 0.7115(2) 0.053 Uiso 1 calc R .
H36B H -0.2604(2) 0.4502(3) 0.7274(2) 0.053 Uiso 1 calc R .
C37 C -0.2975(2) 0.3932(3) 0.6211(2) 0.0415(11) Uani 1 d . .
C38 C -0.3390(2) 0.3469(3) 0.5986(3) 0.062(2) Uani 1 d . .
H38A H -0.3654(2) 0.3761(3) 0.5866(17) 0.093 Uiso 1 calc R .
H38B H -0.3383(7) 0.3154(16) 0.6279(6) 0.093 Uiso 1 calc R .
H38C H -0.3397(8) 0.3198(17) 0.5671(12) 0.093 Uiso 1 calc R .
C39 C -0.3036(2) 0.4646(3) 0.6439(2) 0.0457(12) Uani 1 d . .
H39 H -0.3356(2) 0.4767(3) 0.6247(2) 0.055 Uiso 1 calc R .
C40 C -0.2775(2) 0.5273(3) 0.6363(2) 0.0501(13) Uani 1 d . .
C41 C -0.3014(3) 0.5967(3) 0.6249(3) 0.082(2) Uani 1 d . .
H41A H -0.2846(10) 0.6296(10) 0.6544(13) 0.122 Uiso 1 calc R .
H41B H -0.3308(8) 0.5903(6) 0.6240(25) 0.122 Uiso 1 calc R .
H41C H -0.3042(18) 0.6148(15) 0.5891(12) 0.122 Uiso 1 calc R .
C42 C -0.2105(3) 0.5822(3) 0.6388(3) 0.078(2) Uani 1 d . .
H42A H -0.2154(3) 0.6212(3) 0.6598(3) 0.093 Uiso 1 calc R .
H42B H -0.2197(3) 0.5970(3) 0.5998(3) 0.093 Uiso 1 calc R .
C43 C -0.1612(3) 0.5606(4) 0.6648(4) 0.087(2) Uani 1 d . .
H43A H -0.1432(3) 0.5971(4) 0.6581(4) 0.104 Uiso 1 calc R .
H43B H -0.1507(3) 0.5544(4) 0.7053(4) 0.104 Uiso 1 calc R .
C44 C -0.1106(2) 0.4644(5) 0.6632(3) 0.086(2) Uani 1 d . .
H44A H -0.1009(2) 0.4595(5) 0.7037(3) 0.103 Uiso 1 calc R .
H44B H -0.0908(2) 0.4983(5) 0.6571(3) 0.103 Uiso 1 calc R .
C45 C -0.1059(2) 0.3937(4) 0.6391(3) 0.078(2) Uani 1 d . .
H45A H -0.1172(2) 0.3982(4) 0.5983(3) 0.093 Uiso 1 calc R .
H45B H -0.0741(2) 0.3822(4) 0.6535(3) 0.093 Uiso 1 calc R .
C46 C -0.1296(2) 0.3338(4) 0.6520(3) 0.064(2) Uani 1 d . .
H46A H -0.1214(2) 0.2898(4) 0.6397(3) 0.077 Uiso 1 calc R .
H46B H -0.1203(2) 0.3310(4) 0.6926(3) 0.077 Uiso 1 calc R .
C47 C -0.2040(2) 0.2837(3) 0.6331(3) 0.0549(14) Uani 1 d . .
H47A H -0.1943(2) 0.2764(3) 0.6734(3) 0.066 Uiso 1 calc R .
H47B H -0.1982(2) 0.2407(3) 0.6169(3) 0.066 Uiso 1 calc R .
C48 C -0.2539(2) 0.3014(3) 0.6052(3) 0.0523(13) Uani 1 d . .
H48A H -0.2647(2) 0.3000(3) 0.5643(3) 0.063 Uiso 1 calc R .
H48B H -0.2707(2) 0.2673(3) 0.6163(3) 0.063 Uiso 1 calc R .
Cl3 Cl 0.16617(6) 0.25016(10) 0.24829(8) 0.0722(5) Uani 1 d . .
O1 O 0.1407(3) 0.1879(4) 0.2285(4) 0.138(3) Uani 1 d . .
O2 O 0.1862(3) 0.2516(6) 0.3080(3) 0.171(4) Uani 1 d . .
O3 O 0.1381(2) 0.3093(4) 0.2288(4) 0.145(3) Uani 1 d . .
O4 O 0.2000(2) 0.2519(4) 0.2279(3) 0.131(3) Uani 1 d . .
Cl4 Cl 0.0000 0.7497(2) 0.2500 0.1037(10) Uani 1 d S .
O5 O 0.0000 0.6668(8) 0.2500 0.262(10) Uani 1 d S .
O6 O 0.0407(5) 0.7897(9) 0.2489(6) 0.235(8) Uani 0.75 d P .
O7 O 0.0169(5) 0.7495(9) 0.3002(5) 0.211(7) Uani 0.75 d P .
Cl5 Cl 0.08413(9) 0.99058(15) 0.51642(11) 0.1214(9) Uani 1 d . .
Cl6 Cl 0.21146(10) 0.6361(2) 0.51629(11) 0.1197(9) Uani 1 d . .
Cl7 Cl 0.02898(10) 0.6224(2) 0.98314(11) 0.1201(9) Uani 1 d . .
O8 O 0.0563(2) 0.7500(3) 0.4196(2) 0.0892(15) Uani 1 d . .
O9 O 0.0990(2) 0.2527(3) 0.5099(2) 0.108(2) Uani 1 d . .
O10 O 0.1687(2) 0.9810(4) 0.9902(2) 0.109(2) Uani 1 d . .
O11 O 0.1709(2) 0.5181(4) 0.9900(2) 0.111(2) Uani 1 d . .
O12 O 0.0285(3) 0.8588(4) 0.4692(3) 0.120(2) Uani 1 d . .
O13 O 0.1504(2) 0.7635(4) 0.4685(3) 0.118(2) Uani 1 d . .
O14 O 0.0405(2) 0.6286(4) 0.4683(3) 0.121(2) Uani 1 d . .
O15 O 0.0604(3) 0.1294(5) 0.5464(4) 0.154(3) Uani 1 d . .
O16 O 0.0721(3) 0.5032(5) 0.9543(4) 0.160(3) Uani 1 d . .
O17 O 0.1925(3) 0.8818(5) 0.4558(4) 0.159(3) Uani 1 d . .

loop_
_atom_type_symbol
_atom_type_description
_atom_type_scat_dispersion_real
_atom_type_scat_dispersion_imag
_atom_type_scat_source
C C 0.0033 0.0016 'International Tables Vol C Tables 4.2.6.8 and 6.1.1.4'
H H 0.0000 0.0000 'International Tables Vol C Tables 4.2.6.8 and 6.1.1.4'
O O 0.0106 0.0060 'International Tables Vol C Tables 4.2.6.8 and 6.1.1.4'
Cl Cl 0.1484 0.1585 'International Tables Vol C Tables 4.2.6.8 and 6.1.1.4'
Cu Cu 0.3201 1.2651 'International Tables Vol C Tables 4.2.6.8 and 6.1.1.4'
N N 0.0061 0.0033 'International Tables Vol C Tables 4.2.6.8 and 6.1.1.4'

loop_
_geom_angle_atom_site_label_1
_geom_angle_atom_site_label_2
_geom_angle_atom_site_label_3
_geom_angle
_geom_angle_site_symmetry_1
_geom_angle_site_symmetry_3
_geom_angle_publ_flag
N1 Cu1 N2 93.0(2) . . ?
N1 Cu1 N3 165.7(2) . . ?
N2 Cu1 N3 85.1(2) . . ?
N1 Cu1 N4 85.4(2) . . ?
N2 Cu1 N4 163.9(2) . . ?
N3 Cu1 N4 92.6(2) . . ?
N1 Cu1 Cl1 96.70(14) . . ?
N2 Cu1 Cl1 101.05(13) . . ?
N3 Cu1 Cl1 97.61(13) . . ?
N4 Cu1 Cl1 95.0(2) . . ?
Cu1 Cl1 Cu1 171.30(10) 2_556 . ?
C1 N1 C12 119.7(5) . . ?
C1 N1 Cu1 127.9(4) . . ?
C12 N1 Cu1 111.7(4) . . ?
C4 N2 C6 121.2(4) . . ?
C4 N2 Cu1 127.4(3) . . ?
C6 N2 Cu1 111.0(3) . . ?
C7 N3 C8 113.5(5) . . ?
C7 N3 Cu1 104.8(3) . . ?
C8 N3 Cu1 116.6(4) . . ?
C10 N4 C11 114.4(6) . . ?
C10 N4 Cu1 117.2(4) . . ?
C11 N4 Cu1 103.9(4) . . ?
N1 C1 C2 124.2(6) . . ?
N1 C1 C3 120.0(5) . . ?
C2 C1 C3 115.7(6) . . ?
C4 C3 C1 118.6(5) . . ?
C4 C3 C13 108.3(4) . . ?
C1 C3 C13 109.3(4) . . ?
N2 C4 C3 121.4(4) . . ?
N2 C4 C5 123.2(5) . . ?
C3 C4 C5 115.2(5) . . ?
N2 C6 C7 107.8(4) . . ?
N3 C7 C6 108.5(5) . . ?
N3 C8 C9 112.0(6) . . ?
C10 C9 C8 115.8(6) . . ?
N4 C10 C9 114.8(6) . . ?
C12 C11 N4 108.9(6) . . ?
N1 C12 C11 107.0(5) . . ?
C14 C13 C3 113.3(4) . . ?
C14 C14 C15 118.6(3) 2_556 . ?
C14 C14 C13 124.5(3) 2_556 . ?
C15 C14 C13 116.8(4) . . ?
C16 C15 C14 121.9(5) . . ?
C16 C16 C15 119.5(3) 2_556 . ?
N6 Cu2 N5 92.6(2) . . ?
N6 Cu2 N8 165.6(2) . . ?
N5 Cu2 N8 85.2(2) . . ?
N6 Cu2 N7 85.5(2) . . ?
N5 Cu2 N7 163.6(2) . . ?
N8 Cu2 N7 92.5(2) . . ?
N6 Cu2 Cl2 97.07(14) . . ?
N5 Cu2 Cl2 101.18(13) . . ?
N8 Cu2 Cl2 97.30(13) . . ?
N7 Cu2 Cl2 95.2(2) . . ?
Cu2 Cl2 Cu3 170.94(7) . . ?
N10 Cu3 N9 92.9(2) . . ?
N10 Cu3 N11 85.6(2) . . ?
N9 Cu3 N11 163.3(2) . . ?
N10 Cu3 N12 165.9(2) . . ?
N9 Cu3 N12 84.9(2) . . ?
N11 Cu3 N12 92.6(2) . . ?
N10 Cu3 Cl2 96.80(14) . . ?
N9 Cu3 Cl2 101.41(13) . . ?
N11 Cu3 Cl2 95.2(2) . . ?
N12 Cu3 Cl2 97.29(13) . . ?
C17 N5 C28 121.1(4) . . ?
C17 N5 Cu2 127.5(3) . . ?
C28 N5 Cu2 111.0(3) . . ?
C20 N6 C22 120.7(5) . . ?
C20 N6 Cu2 127.8(4) . . ?
C22 N6 Cu2 110.9(4) . . ?
C24 N7 C23 114.2(6) . . ?
C24 N7 Cu2 116.7(4) . . ?
C23 N7 Cu2 104.2(4) . . ?
C27 N8 C26 112.5(5) . . ?
C27 N8 Cu2 105.1(3) . . ?
C26 N8 Cu2 117.2(4) . . ?
C37 N9 C48 121.8(4) . . ?
C37 N9 Cu3 126.9(3) . . ?
C48 N9 Cu3 111.0(3) . . ?
C40 N10 C42 119.3(5) . . ?
C40 N10 Cu3 128.1(4) . . ?
C42 N10 Cu3 112.1(4) . . ?
C44 N11 C43 112.4(6) . . ?
C44 N11 Cu3 116.6(4) . . ?
C43 N11 Cu3 104.2(4) . . ?
C47 N12 C46 112.6(5) . . ?
C47 N12 Cu3 105.6(3) . . ?
C46 N12 Cu3 117.0(4) . . ?
N5 C17 C19 121.8(4) . . ?
N5 C17 C18 123.6(5) . . ?
C19 C17 C18 114.3(5) . . ?
C20 C19 C17 118.0(5) . . ?
C20 C19 C29 110.0(4) . . ?
C17 C19 C29 108.4(4) . . ?
N6 C20 C21 123.0(6) . . ?
N6 C20 C19 120.1(5) . . ?
C21 C20 C19 116.8(6) . . ?
N6 C22 C23 107.6(5) . . ?
N7 C23 C22 109.8(6) . . ?
N7 C24 C25 115.4(6) . . ?
C24 C25 C26 116.0(6) . . ?
N8 C26 C25 111.3(5) . . ?
N8 C27 C28 108.0(4) . . ?
N5 C28 C27 107.7(4) . . ?
C30 C29 C19 113.4(4) . . ?
C31 C30 C35 118.3(5) . . ?
C31 C30 C29 117.3(5) . . ?
C35 C30 C29 124.3(5) . . ?
C32 C31 C30 121.9(5) . . ?
C33 C32 C31 120.0(5) . . ?
C32 C33 C34 119.1(5) . . ?
C33 C34 C35 122.6(5) . . ?
C34 C35 C30 117.9(5) . . ?
C34 C35 C36 117.6(5) . . ?
C30 C35 C36 124.4(4) . . ?
C35 C36 C39 113.8(4) . . ?
N9 C37 C38 122.4(5) . . ?
N9 C37 C39 122.6(4) . . ?
C38 C37 C39 114.9(5) . . ?
C37 C39 C40 117.8(5) . . ?
C37 C39 C36 108.2(4) . . ?
C40 C39 C36 109.3(4) . . ?
N10 C40 C41 123.9(6) . . ?
N10 C40 C39 120.5(5) . . ?
C41 C40 C39 115.6(6) . . ?
N10 C42 C43 106.7(5) . . ?
N11 C43 C42 108.2(6) . . ?
N11 C44 C45 113.5(6) . . ?
C46 C45 C44 115.0(6) . . ?
N12 C46 C45 111.1(5) . . ?
N12 C47 C48 107.8(5) . . ?
N9 C48 C47 108.1(4) . . ?
O3 Cl3 O1 109.7(5) . . ?
O3 Cl3 O2 108.3(6) . . ?
O1 Cl3 O2 110.5(5) . . ?
O3 Cl3 O4 110.1(5) . . ?
O1 Cl3 O4 108.6(5) . . ?
O2 Cl3 O4 109.7(6) . . ?
O7 Cl4 O7 179.6(17) 2 . ?
O7 Cl4 O6 89.4(9) 2 . ?
O7 Cl4 O6 90.8(9) . . ?
O7 Cl4 O6 90.8(9) 2 2 ?
O7 Cl4 O6 89.4(9) . 2 ?
O6 Cl4 O6 121.3(15) . 2 ?
O7 Cl4 O5 89.8(9) 2 . ?
O7 Cl4 O5 89.8(9) . . ?
O6 Cl4 O5 119.4(7) . . ?
O6 Cl4 O5 119.4(7) 2 . ?

loop_
_geom_bond_atom_site_label_1
_geom_bond_atom_site_label_2
_geom_bond_distance
_geom_bond_site_symmetry_2
_geom_bond_publ_flag
Cu1 N1 1.968(5) . ?
Cu1 N2 1.981(4) . ?
Cu1 N3 2.010(4) . ?
Cu1 N4 2.006(5) . ?
Cu1 Cl1 2.5460(6) . ?
Cl1 Cu1 2.5460(6) 2_556 ?
N1 C1 1.294(8) . ?
N1 C12 1.478(7) . ?
N2 C4 1.274(7) . ?
N2 C6 1.474(6) . ?
N3 C7 1.478(7) . ?
N3 C8 1.482(7) . ?
N4 C10 1.463(9) . ?
N4 C11 1.498(9) . ?
C1 C2 1.499(8) . ?
C1 C3 1.525(8) . ?
C3 C4 1.513(7) . ?
C3 C13 1.544(7) . ?
C4 C5 1.515(7) . ?
C6 C7 1.504(8) . ?
C8 C9 1.484(9) . ?
C9 C10 1.491(11) . ?
C11 C12 1.498(10) . ?
C13 C14 1.513(7) . ?
C14 C14 1.403(9) 2_556 ?
C14 C15 1.400(7) . ?
C15 C16 1.392(8) . ?
C16 C16 1.373(11) 2_556 ?
Cu2 N6 1.971(5) . ?
Cu2 N5 1.972(4) . ?
Cu2 N8 2.003(5) . ?
Cu2 N7 2.016(5) . ?
Cu2 Cl2 2.5451(14) . ?
Cl2 Cu3 2.5479(14) . ?
Cu3 N10 1.963(5) . ?
Cu3 N9 1.986(4) . ?
Cu3 N11 2.001(5) . ?
Cu3 N12 2.008(4) . ?
N5 C17 1.268(7) . ?
N5 C28 1.481(6) . ?
N6 C20 1.309(8) . ?
N6 C22 1.490(7) . ?
N7 C24 1.462(9) . ?
N7 C23 1.470(9) . ?
N8 C27 1.481(7) . ?
N8 C26 1.493(7) . ?
N9 C37 1.272(7) . ?
N9 C48 1.464(6) . ?
N10 C40 1.300(8) . ?
N10 C42 1.482(7) . ?
N11 C44 1.478(9) . ?
N11 C43 1.498(9) . ?
N12 C47 1.469(7) . ?
N12 C46 1.490(7) . ?
C17 C19 1.526(7) . ?
C17 C18 1.525(7) . ?
C19 C20 1.501(8) . ?
C19 C29 1.525(7) . ?
C20 C21 1.487(8) . ?
C22 C23 1.494(10) . ?
C24 C25 1.494(11) . ?
C25 C26 1.499(10) . ?
C27 C28 1.505(8) . ?
C29 C30 1.521(7) . ?
C30 C31 1.393(7) . ?
C30 C35 1.407(7) . ?
C31 C32 1.377(8) . ?
C32 C33 1.357(8) . ?
C33 C34 1.380(8) . ?
C34 C35 1.389(7) . ?
C35 C36 1.513(7) . ?
C36 C39 1.523(7) . ?
C37 C38 1.512(7) . ?
C37 C39 1.521(7) . ?
C39 C40 1.522(8) . ?
C40 C41 1.491(8) . ?
C42 C43 1.521(11) . ?
C44 C45 1.510(11) . ?
C45 C46 1.490(9) . ?
C47 C48 1.521(8) . ?
Cl3 O3 1.398(6) . ?
Cl3 O1 1.408(6) . ?
Cl3 O2 1.409(7) . ?
Cl3 O4 1.416(6) . ?
Cl4 O7 1.186(11) 2 ?
Cl4 O7 1.186(11) . ?
Cl4 O6 1.541(11) . ?
Cl4 O6 1.541(11) 2 ?
Cl4 O5 1.57(2) . ?

loop_
_geom_torsion_atom_site_label_1
_geom_torsion_atom_site_label_2
_geom_torsion_atom_site_label_3
_geom_torsion_atom_site_label_4
_geom_torsion
_geom_torsion_site_symmetry_1
_geom_torsion_site_symmetry_2
_geom_torsion_site_symmetry_3
_geom_torsion_site_symmetry_4
_geom_torsion_publ_flag
N1 Cu1 Cl1 Cu1 28.76(14) . . . 2_556 ?
N2 Cu1 Cl1 Cu1 -65.60(12) . . . 2_556 ?
N3 Cu1 Cl1 Cu1 -152.02(13) . . . 2_556 ?
N4 Cu1 Cl1 Cu1 114.7(2) . . . 2_556 ?
N2 Cu1 N1 C1 6.6(5) . . . . ?
N3 Cu1 N1 C1 88.2(9) . . . . ?
N4 Cu1 N1 C1 170.5(5) . . . . ?
Cl1 Cu1 N1 C1 -94.9(5) . . . . ?
N2 Cu1 N1 C12 -164.0(4) . . . . ?
N3 Cu1 N1 C12 -82.4(9) . . . . ?
N4 Cu1 N1 C12 0.0(4) . . . . ?
Cl1 Cu1 N1 C12 94.5(4) . . . . ?
N1 Cu1 N2 C4 -7.4(5) . . . . ?
N3 Cu1 N2 C4 -173.2(5) . . . . ?
N4 Cu1 N2 C4 -91.0(9) . . . . ?
Cl1 Cu1 N2 C4 90.0(5) . . . . ?
N1 Cu1 N2 C6 165.2(4) . . . . ?
N3 Cu1 N2 C6 -0.6(4) . . . . ?
N4 Cu1 N2 C6 81.5(9) . . . . ?
Cl1 Cu1 N2 C6 -97.4(4) . . . . ?
N1 Cu1 N3 C7 -108.7(8) . . . . ?
N2 Cu1 N3 C7 -26.1(3) . . . . ?
N4 Cu1 N3 C7 169.9(3) . . . . ?
Cl1 Cu1 N3 C7 74.4(3) . . . . ?
N1 Cu1 N3 C8 124.9(7) . . . . ?
N2 Cu1 N3 C8 -152.5(4) . . . . ?
N4 Cu1 N3 C8 43.5(4) . . . . ?
Cl1 Cu1 N3 C8 -52.0(4) . . . . ?
N1 Cu1 N4 C10 153.6(5) . . . . ?
N2 Cu1 N4 C10 -121.7(8) . . . . ?
N3 Cu1 N4 C10 -40.6(5) . . . . ?
Cl1 Cu1 N4 C10 57.3(5) . . . . ?
N1 Cu1 N4 C11 26.3(5) . . . . ?
N2 Cu1 N4 C11 111.0(8) . . . . ?
N3 Cu1 N4 C11 -167.9(5) . . . . ?
Cl1 Cu1 N4 C11 -70.0(5) . . . . ?
C12 N1 C1 C2 1.8(9) . . . . ?
Cu1 N1 C1 C2 -168.1(4) . . . . ?
C12 N1 C1 C3 -175.6(5) . . . . ?
Cu1 N1 C1 C3 14.5(7) . . . . ?
N1 C1 C3 C4 -39.0(7) . . . . ?
C2 C1 C3 C4 143.4(5) . . . . ?
N1 C1 C3 C13 85.7(6) . . . . ?
C2 C1 C3 C13 -91.9(6) . . . . ?
C6 N2 C4 C3 174.8(5) . . . . ?
Cu1 N2 C4 C3 -13.3(8) . . . . ?
C6 N2 C4 C5 -0.2(8) . . . . ?
Cu1 N2 C4 C5 171.7(4) . . . . ?
C1 C3 C4 N2 38.7(7) . . . . ?
C13 C3 C4 N2 -86.6(6) . . . . ?
C1 C3 C4 C5 -146.0(5) . . . . ?
C13 C3 C4 C5 88.8(6) . . . . ?
C4 N2 C6 C7 -159.9(5) . . . . ?
Cu1 N2 C6 C7 27.0(6) . . . . ?
C8 N3 C7 C6 176.3(5) . . . . ?
Cu1 N3 C7 C6 48.0(5) . . . . ?
N2 C6 C7 N3 -50.1(6) . . . . ?
C7 N3 C8 C9 178.7(5) . . . . ?
Cu1 N3 C8 C9 -59.3(6) . . . . ?
N3 C8 C9 C10 65.8(8) . . . . ?
C11 N4 C10 C9 176.2(6) . . . . ?
Cu1 N4 C10 C9 54.2(7) . . . . ?
C8 C9 C10 N4 -63.8(9) . . . . ?
C10 N4 C11 C12 -177.5(6) . . . . ?
Cu1 N4 C11 C12 -48.5(7) . . . . ?
C1 N1 C12 C11 161.9(6) . . . . ?
Cu1 N1 C12 C11 -26.7(7) . . . . ?
N4 C11 C12 N1 50.1(8) . . . . ?
C4 C3 C13 C14 -165.9(4) . . . . ?
C1 C3 C13 C14 63.6(6) . . . . ?
C3 C13 C14 C14 -106.9(7) . . . 2_556 ?
C3 C13 C14 C15 70.1(6) . . . . ?
C14 C14 C15 C16 0.2(10) 2_556 . . . ?
C13 C14 C15 C16 -176.9(5) . . . . ?
C14 C15 C16 C16 -2.2(11) . . . 2_556 ?
N6 Cu2 Cl2 Cu3 28.0(5) . . . . ?
N5 Cu2 Cl2 Cu3 -66.1(5) . . . . ?
N8 Cu2 Cl2 Cu3 -152.6(5) . . . . ?
N7 Cu2 Cl2 Cu3 114.1(5) . . . . ?
Cu2 Cl2 Cu3 N10 29.2(5) . . . . ?
Cu2 Cl2 Cu3 N9 -65.2(5) . . . . ?
Cu2 Cl2 Cu3 N11 115.3(5) . . . . ?
Cu2 Cl2 Cu3 N12 -151.4(5) . . . . ?
N6 Cu2 N5 C17 -7.7(5) . . . . ?
N8 Cu2 N5 C17 -173.4(5) . . . . ?
N7 Cu2 N5 C17 -90.7(8) . . . . ?
Cl2 Cu2 N5 C17 90.0(4) . . . . ?
N6 Cu2 N5 C28 164.9(4) . . . . ?
N8 Cu2 N5 C28 -0.8(4) . . . . ?
N7 Cu2 N5 C28 81.9(8) . . . . ?
Cl2 Cu2 N5 C28 -97.4(3) . . . . ?
N5 Cu2 N6 C20 7.0(5) . . . . ?
N8 Cu2 N6 C20 87.9(9) . . . . ?
N7 Cu2 N6 C20 170.7(5) . . . . ?
Cl2 Cu2 N6 C20 -94.6(5) . . . . ?
N5 Cu2 N6 C22 -164.3(4) . . . . ?
N8 Cu2 N6 C22 -83.3(9) . . . . ?
N7 Cu2 N6 C22 -0.6(4) . . . . ?
Cl2 Cu2 N6 C22 94.1(4) . . . . ?
N6 Cu2 N7 C24 153.1(5) . . . . ?
N5 Cu2 N7 C24 -122.8(7) . . . . ?
N8 Cu2 N7 C24 -41.1(5) . . . . ?
Cl2 Cu2 N7 C24 56.4(5) . . . . ?
N6 Cu2 N7 C23 26.2(5) . . . . ?
N5 Cu2 N7 C23 110.2(8) . . . . ?
N8 Cu2 N7 C23 -168.1(5) . . . . ?
Cl2 Cu2 N7 C23 -70.6(4) . . . . ?
N6 Cu2 N8 C27 -108.0(8) . . . . ?
N5 Cu2 N8 C27 -26.1(3) . . . . ?
N7 Cu2 N8 C27 170.1(4) . . . . ?
Cl2 Cu2 N8 C27 74.6(3) . . . . ?
N6 Cu2 N8 C26 126.3(8) . . . . ?
N5 Cu2 N8 C26 -151.8(4) . . . . ?
N7 Cu2 N8 C26 44.5(4) . . . . ?
Cl2 Cu2 N8 C26 -51.1(4) . . . . ?
N10 Cu3 N9 C37 -8.7(5) . . . . ?
N11 Cu3 N9 C37 -92.8(8) . . . . ?
N12 Cu3 N9 C37 -174.7(5) . . . . ?
Cl2 Cu3 N9 C37 88.8(4) . . . . ?
N10 Cu3 N9 C48 165.1(4) . . . . ?
N11 Cu3 N9 C48 81.0(8) . . . . ?
N12 Cu3 N9 C48 -0.9(4) . . . . ?
Cl2 Cu3 N9 C48 -97.4(3) . . . . ?
N9 Cu3 N10 C40 7.1(5) . . . . ?
N11 Cu3 N10 C40 170.5(5) . . . . ?
N12 Cu3 N10 C40 87.7(9) . . . . ?
Cl2 Cu3 N10 C40 -94.8(5) . . . . ?
N9 Cu3 N10 C42 -164.2(4) . . . . ?
N11 Cu3 N10 C42 -0.8(4) . . . . ?
N12 Cu3 N10 C42 -83.6(9) . . . . ?
Cl2 Cu3 N10 C42 94.0(4) . . . . ?
N10 Cu3 N11 C44 151.9(5) . . . . ?
N9 Cu3 N11 C44 -122.9(7) . . . . ?
N12 Cu3 N11 C44 -42.1(5) . . . . ?
Cl2 Cu3 N11 C44 55.5(5) . . . . ?
N10 Cu3 N11 C43 27.4(5) . . . . ?
N9 Cu3 N11 C43 112.6(8) . . . . ?
N12 Cu3 N11 C43 -166.6(5) . . . . ?
Cl2 Cu3 N11 C43 -69.0(5) . . . . ?
N10 Cu3 N12 C47 -107.7(8) . . . . ?
N9 Cu3 N12 C47 -26.1(4) . . . . ?
N11 Cu3 N12 C47 170.4(4) . . . . ?
Cl2 Cu3 N12 C47 74.8(3) . . . . ?
N10 Cu3 N12 C46 126.1(8) . . . . ?
N9 Cu3 N12 C46 -152.3(4) . . . . ?
N11 Cu3 N12 C46 44.2(4) . . . . ?
Cl2 Cu3 N12 C46 -51.4(4) . . . . ?
C28 N5 C17 C19 174.6(5) . . . . ?
Cu2 N5 C17 C19 -13.5(7) . . . . ?
C28 N5 C17 C18 0.8(8) . . . . ?
Cu2 N5 C17 C18 172.8(4) . . . . ?
N5 C17 C19 C20 39.5(7) . . . . ?
C18 C17 C19 C20 -146.2(5) . . . . ?
N5 C17 C19 C29 -86.2(6) . . . . ?
C18 C17 C19 C29 88.1(5) . . . . ?
C22 N6 C20 C21 2.0(9) . . . . ?
Cu2 N6 C20 C21 -168.4(4) . . . . ?
C22 N6 C20 C19 -174.6(5) . . . . ?
Cu2 N6 C20 C19 14.9(8) . . . . ?
C17 C19 C20 N6 -39.7(7) . . . . ?
C29 C19 C20 N6 85.3(6) . . . . ?
C17 C19 C20 C21 143.5(5) . . . . ?
C29 C19 C20 C21 -91.6(6) . . . . ?
C20 N6 C22 C23 162.9(6) . . . . ?
Cu2 N6 C22 C23 -25.2(7) . . . . ?
C24 N7 C23 C22 -176.2(5) . . . . ?
Cu2 N7 C23 C22 -47.7(6) . . . . ?
N6 C22 C23 N7 49.0(8) . . . . ?
C23 N7 C24 C25 176.4(6) . . . . ?
Cu2 N7 C24 C25 54.6(7) . . . . ?
N7 C24 C25 C26 -63.7(8) . . . . ?
C27 N8 C26 C25 178.7(5) . . . . ?
Cu2 N8 C26 C25 -59.4(6) . . . . ?
C24 C25 C26 N8 64.6(8) . . . . ?
C26 N8 C27 C28 176.6(5) . . . . ?
Cu2 N8 C27 C28 48.1(5) . . . . ?
C17 N5 C28 C27 -159.3(5) . . . . ?
Cu2 N5 C28 C27 27.5(6) . . . . ?
N8 C27 C28 N5 -50.3(6) . . . . ?
C20 C19 C29 C30 63.8(6) . . . . ?
C17 C19 C29 C30 -165.9(4) . . . . ?
C19 C29 C30 C31 70.2(6) . . . . ?
C19 C29 C30 C35 -106.6(6) . . . . ?
C35 C30 C31 C32 0.4(8) . . . . ?
C29 C30 C31 C32 -176.6(5) . . . . ?
C30 C31 C32 C33 -1.5(9) . . . . ?
C31 C32 C33 C34 1.8(9) . . . . ?
C32 C33 C34 C35 -1.1(9) . . . . ?
C33 C34 C35 C30 0.0(8) . . . . ?
C33 C34 C35 C36 -176.4(5) . . . . ?
C31 C30 C35 C34 0.3(7) . . . . ?
C29 C30 C35 C34 177.1(5) . . . . ?
C31 C30 C35 C36 176.4(5) . . . . ?
C29 C30 C35 C36 -6.8(8) . . . . ?
C34 C35 C36 C39 69.5(6) . . . . ?
C30 C35 C36 C39 -106.6(6) . . . . ?
C48 N9 C37 C38 -1.2(8) . . . . ?
Cu3 N9 C37 C38 172.0(4) . . . . ?
C48 N9 C37 C39 175.2(5) . . . . ?
Cu3 N9 C37 C39 -11.7(7) . . . . ?
N9 C37 C39 C40 37.2(7) . . . . ?
C38 C37 C39 C40 -146.2(5) . . . . ?
N9 C37 C39 C36 -87.2(6) . . . . ?
C38 C37 C39 C36 89.4(6) . . . . ?
C35 C36 C39 C37 -166.2(4) . . . . ?
C35 C36 C39 C40 64.4(6) . . . . ?
C42 N10 C40 C41 2.8(9) . . . . ?
Cu3 N10 C40 C41 -167.9(5) . . . . ?
C42 N10 C40 C39 -174.8(5) . . . . ?
Cu3 N10 C40 C39 14.5(8) . . . . ?
C37 C39 C40 N10 -38.2(7) . . . . ?
C36 C39 C40 N10 85.6(6) . . . . ?
C37 C39 C40 C41 143.9(5) . . . . ?
C36 C39 C40 C41 -92.2(6) . . . . ?
C40 N10 C42 C43 161.9(6) . . . . ?
Cu3 N10 C42 C43 -25.9(7) . . . . ?
C44 N11 C43 C42 -176.1(5) . . . . ?
Cu3 N11 C43 C42 -49.0(6) . . . . ?
N10 C42 C43 N11 49.7(7) . . . . ?
C43 N11 C44 C45 176.9(6) . . . . ?
Cu3 N11 C44 C45 56.7(7) . . . . ?
N11 C44 C45 C46 -66.4(8) . . . . ?
C47 N12 C46 C45 177.5(5) . . . . ?
Cu3 N12 C46 C45 -59.9(6) . . . . ?
C44 C45 C46 N12 67.0(8) . . . . ?
C46 N12 C47 C48 176.3(5) . . . . ?
Cu3 N12 C47 C48 47.4(5) . . . . ?
C37 N9 C48 C47 -158.7(5) . . . . ?
Cu3 N9 C48 C47 27.2(5) . . . . ?
N12 C47 C48 N9 -49.8(6) . . . . ?
